data_7158484
loop_
_publ_author_name
'Dhara, Samiran'
'Ghosh, Subhadeep'
'Das, Asish R.'

_publ_section_title
;
 An iron-catalyzed domino reaction of donor-acceptor cyclopropanes: a
 diastereoselective approach towards diversely functionalized
 pyrrolo-quinazolines.
;
_journal_issue 7
_journal_name_full 'Organic &amp; biomolecular chemistry'
_journal_page_first 1415
_journal_page_last 1424
_journal_paper_doi 10.1039/d1ob02215f
_journal_volume 20
_journal_year 2022
_chemical_formula_moiety 'C28 H25 N3 O'
_chemical_formula_sum 'C28 H25 N3 O'
_chemical_formula_weight 419.51
_space_group_crystal_system triclinic
_space_group_IT_number 2
_space_group_name_Hall '-P 1'
_space_group_name_H-M_alt 'P -1'
_atom_sites_solution_hydrogens geom
_audit_creation_method SHELXL-2016/6
_audit_update_record
;
2021-11-10 deposited with the CCDC.	2021-12-14 downloaded from the CCDC.
;
_cell_angle_alpha 97.07(3)
_cell_angle_beta 97.80(3)
_cell_angle_gamma 98.64(3)
_cell_formula_units_Z 2
_cell_length_a 6.550(17)
_cell_length_b 12.76(3)
_cell_length_c 13.50(3)
_cell_measurement_reflns_used 1330
_cell_measurement_temperature 273(2)
_cell_measurement_theta_max 23.5925
_cell_measurement_theta_min 2.4016
_cell_volume 1093(5)
_computing_structure_refinement 'SHELXL-2016/6 (Sheldrick, 2016)'
_computing_structure_solution 'SHELXT 2014/5 (Sheldrick, 2014)'
_diffrn_ambient_temperature 273(2)
_diffrn_measured_fraction_theta_full 0.977
_diffrn_measured_fraction_theta_max 0.977
_diffrn_measurement_device_type 'Bruker Apex 2 CCD'
_diffrn_radiation_type MoK\a
_diffrn_radiation_wavelength 0.71073
_diffrn_reflns_av_R_equivalents 0.1396
_diffrn_reflns_av_unetI/netI 0.1372
_diffrn_reflns_Laue_measured_fraction_full 0.977
_diffrn_reflns_Laue_measured_fraction_max 0.977
_diffrn_reflns_limit_h_max 7
_diffrn_reflns_limit_h_min -7
_diffrn_reflns_limit_k_max 14
_diffrn_reflns_limit_k_min -14
_diffrn_reflns_limit_l_max 15
_diffrn_reflns_limit_l_min -15
_diffrn_reflns_number 13579
_diffrn_reflns_point_group_measured_fraction_full 0.977
_diffrn_reflns_point_group_measured_fraction_max 0.977
_diffrn_reflns_theta_full 24.326
_diffrn_reflns_theta_max 24.326
_diffrn_reflns_theta_min 2.402
_exptl_absorpt_coefficient_mu 0.078
_exptl_absorpt_correction_T_max 0.992
_exptl_absorpt_correction_T_min 0.981
_exptl_absorpt_correction_type multi-scan
_exptl_absorpt_process_details 'SADABS V2008/1 (Bruker AXS)'
_exptl_crystal_colour colorless
_exptl_crystal_density_diffrn 1.274
_exptl_crystal_description needle
_exptl_crystal_F_000 444
_exptl_crystal_size_max 0.3
_exptl_crystal_size_mid 0.2
_exptl_crystal_size_min 0.1
_refine_diff_density_max 0.345
_refine_diff_density_min -0.352
_refine_diff_density_rms 0.085
_refine_ls_extinction_method none
_refine_ls_goodness_of_fit_ref 0.875
_refine_ls_hydrogen_treatment constr
_refine_ls_matrix_type full
_refine_ls_number_parameters 289
_refine_ls_number_reflns 3496
_refine_ls_number_restraints 0
_refine_ls_restrained_S_all 0.875
_refine_ls_R_factor_all 0.1615
_refine_ls_R_factor_gt 0.0878
_refine_ls_shift/su_max 0.000
_refine_ls_shift/su_mean 0.000
_refine_ls_structure_factor_coef Fsqd
_refine_ls_weighting_details 'w=1/[\s^2^(Fo^2^)+(0.1000P)^2^+0.4937P] where P=(Fo^2^+2Fc^2^)/3'
_refine_ls_weighting_scheme calc
_refine_ls_wR_factor_gt 0.2003
_refine_ls_wR_factor_ref 0.2363
_reflns_Friedel_coverage 0.000
_reflns_number_gt 1457
_reflns_number_total 3496
_reflns_threshold_expression 'I > 2\s(I)'
_cod_data_source_file d1ob02215f2.cif
_cod_data_source_block ARD_CYP_1_0m
_cod_depositor_comments 'Adding full bibliography for 7158484.cif.'
_cod_original_cell_volume 1094(5)
_cod_database_code 7158484
_shelx_shelxl_version_number 2016/6
_shelx_space_group_comment
;
The symmetry employed for this shelxl refinement is uniquely defined
by the following loop, which should always be used as a source of
symmetry information in preference to the above space-group names.
They are only intended as comments.
;

loop_
_space_group_symop_operation_xyz
'x, y, z'
'-x, -y, -z'

loop_
_atom_site_label
_atom_site_type_symbol
_atom_site_fract_x
_atom_site_fract_y
_atom_site_fract_z
_atom_site_U_iso_or_equiv
_atom_site_adp_type
_atom_site_occupancy
_atom_site_site_symmetry_order
_atom_site_calc_flag
_atom_site_refinement_flags_posn
_atom_site_refinement_flags_adp
_atom_site_refinement_flags_occupancy
_atom_site_disorder_assembly
_atom_site_disorder_group
O1 O 0.4947(6) 0.6212(2) 0.0410(3) 0.0818(11) Uani 1 1 d . . . . .
N1 N 0.5671(5) 0.4651(2) 0.1892(3) 0.0504(10) Uani 1 1 d . . . . .
H101 H 0.468026 0.480883 0.148136 0.060 Uiso 1 1 calc R U . . .
N2 N 0.5533(6) 0.7587(3) 0.1679(3) 0.0617(11) Uani 1 1 d . . . . .
H100 H 0.638966 0.789576 0.221062 0.074 Uiso 1 1 calc R U . . .
N3 N 0.9391(5) 0.5088(3) 0.2550(3) 0.0530(10) Uani 1 1 d . . . . .
C1 C 0.5565(9) 0.1456(4) 0.2368(4) 0.0802(17) Uani 1 1 d . . . . .
H1 H 0.554471 0.074675 0.246774 0.096 Uiso 1 1 calc R U . . .
C2 C 0.7288(8) 0.2235(4) 0.2778(4) 0.0781(16) Uani 1 1 d . . . . .
H3 H 0.843407 0.203715 0.314937 0.094 Uiso 1 1 calc R U . . .
C3 C 0.7350(7) 0.3301(3) 0.2650(4) 0.0575(13) Uani 1 1 d . . . . .
C4 C 0.5657(7) 0.3593(3) 0.2075(4) 0.0528(12) Uani 1 1 d . . . . .
C5 C 0.7416(6) 0.5490(3) 0.2417(3) 0.0473(11) Uani 1 1 d . . . . .
C6 C 0.7913(6) 0.6307(3) 0.1685(3) 0.0533(12) Uani 1 1 d . . . . .
H5 H 0.886996 0.693077 0.207320 0.064 Uiso 1 1 calc R U . . .
C7 C 0.6026(8) 0.6691(3) 0.1193(4) 0.0588(13) Uani 1 1 d . . . . .
C8 C 0.3778(7) 0.8076(3) 0.1418(4) 0.0577(13) Uani 1 1 d . . . . .
C9 C 0.2811(8) 0.8552(3) 0.2172(5) 0.0623(14) Uani 1 1 d . . . . .
C10 C 0.3511(9) 0.8592(4) 0.3220(5) 0.0793(17) Uani 1 1 d . . . . .
H7 H 0.464956 0.827153 0.342816 0.095 Uiso 1 1 calc R U . . .
C11 C 0.2541(11) 0.9091(5) 0.3922(5) 0.106(2) Uani 1 1 d . . . . .
H8 H 0.300418 0.909089 0.460438 0.127 Uiso 1 1 calc R U . . .
C12 C 0.0855(13) 0.9606(5) 0.3638(7) 0.117(3) Uani 1 1 d . . . . .
H2 H 0.025790 0.998067 0.412643 0.140 Uiso 1 1 calc R U . . .
C13 C 0.9240(7) 0.4156(3) 0.3090(4) 0.0641(14) Uani 1 1 d . . . . .
H25 H 0.916415 0.439297 0.379319 0.077 Uiso 1 1 calc R U . . .
H24 H 1.049842 0.384434 0.306960 0.077 Uiso 1 1 calc R U . . .
C14 C 0.9935(7) 0.4867(3) 0.1541(4) 0.0639(14) Uani 1 1 d . . . . .
H4 H 0.926939 0.415369 0.121613 0.077 Uiso 1 1 calc R U . . .
H23 H 1.143668 0.492299 0.157319 0.077 Uiso 1 1 calc R U . . .
C15 C 0.9122(7) 0.5721(3) 0.0969(4) 0.0631(13) Uani 1 1 d . . . . .
H21 H 1.027222 0.621138 0.081025 0.076 Uiso 1 1 calc R U . . .
H22 H 0.821333 0.539308 0.034561 0.076 Uiso 1 1 calc R U . . .
C16 C 0.1049(9) 0.9051(3) 0.1908(6) 0.0768(18) Uani 1 1 d . . . . .
C17 C 0.0105(10) 0.9550(4) 0.2645(7) 0.101(2) Uani 1 1 d . . . . .
H6 H -0.106658 0.985352 0.245534 0.121 Uiso 1 1 calc R U . . .
C18 C 0.0305(9) 0.8999(4) 0.0868(6) 0.0859(19) Uani 1 1 d . . . . .
H9 H -0.088383 0.928616 0.067170 0.103 Uiso 1 1 calc R U . . .
C19 C 0.1270(9) 0.8544(4) 0.0160(5) 0.0861(18) Uani 1 1 d . . . . .
H11 H 0.075702 0.853805 -0.051797 0.103 Uiso 1 1 calc R U . . .
C20 C 0.3041(8) 0.8076(4) 0.0416(5) 0.0707(14) Uani 1 1 d . . . . .
H10 H 0.370491 0.777136 -0.008523 0.085 Uiso 1 1 calc R U . . .
C21 C 0.3917(7) 0.2803(3) 0.1658(4) 0.0592(13) Uani 1 1 d . . . . .
H14 H 0.277282 0.298937 0.127433 0.071 Uiso 1 1 calc R U . . .
C22 C 0.3891(8) 0.1756(4) 0.1813(4) 0.0749(16) Uani 1 1 d . . . . .
H13 H 0.272215 0.124327 0.153697 0.090 Uiso 1 1 calc R U . . .
C23 C 0.6925(7) 0.5998(3) 0.3405(4) 0.0541(12) Uani 1 1 d . . . . .
C24 C 0.4985(8) 0.5793(4) 0.3712(4) 0.0698(15) Uani 1 1 d . . . . .
H20 H 0.392064 0.530487 0.329817 0.084 Uiso 1 1 calc R U . . .
C25 C 0.4596(10) 0.6291(5) 0.4607(5) 0.0881(18) Uani 1 1 d . . . . .
H16 H 0.329464 0.612199 0.480465 0.106 Uiso 1 1 calc R U . . .
C26 C 0.6131(13) 0.7043(5) 0.5217(5) 0.098(2) Uani 1 1 d . . . . .
H17 H 0.586137 0.739147 0.581977 0.117 Uiso 1 1 calc R U . . .
C27 C 0.8055(12) 0.7273(5) 0.4931(5) 0.0957(19) Uani 1 1 d . . . . .
H19 H 0.909254 0.777791 0.534322 0.115 Uiso 1 1 calc R U . . .
C28 C 0.8471(8) 0.6765(4) 0.4040(4) 0.0748(15) Uani 1 1 d . . . . .
H18 H 0.978641 0.693001 0.385549 0.090 Uiso 1 1 calc R U . . .

loop_
_atom_site_aniso_label
_atom_site_aniso_U_11
_atom_site_aniso_U_22
_atom_site_aniso_U_33
_atom_site_aniso_U_23
_atom_site_aniso_U_13
_atom_site_aniso_U_12
O1 0.098(3) 0.0544(19) 0.082(3) -0.0012(19) -0.017(2) 0.0159(19)
N1 0.038(2) 0.0384(18) 0.071(3) 0.0062(17) 0.0028(18) 0.0014(15)
N2 0.053(2) 0.057(2) 0.069(3) -0.003(2) 0.001(2) 0.0076(19)
N3 0.039(2) 0.052(2) 0.067(3) 0.0075(19) 0.0066(19) 0.0047(16)
C1 0.080(4) 0.046(3) 0.109(5) 0.014(3) 0.006(4) 0.000(3)
C2 0.075(4) 0.057(3) 0.101(5) 0.021(3) 0.003(3) 0.010(3)
C3 0.049(3) 0.046(2) 0.075(4) 0.007(2) 0.009(3) 0.001(2)
C4 0.046(3) 0.044(2) 0.068(3) 0.003(2) 0.015(2) 0.005(2)
C5 0.043(3) 0.043(2) 0.055(3) 0.005(2) 0.011(2) 0.0056(19)
C6 0.043(3) 0.047(2) 0.067(4) 0.007(2) 0.012(2) -0.002(2)
C7 0.057(3) 0.046(3) 0.072(4) 0.010(3) 0.011(3) 0.005(2)
C8 0.052(3) 0.040(2) 0.078(4) 0.003(2) 0.012(3) 0.002(2)
C9 0.064(3) 0.042(2) 0.080(4) 0.006(3) 0.023(3) -0.003(2)
C10 0.091(4) 0.054(3) 0.096(5) 0.003(3) 0.035(4) 0.008(3)
C11 0.144(6) 0.084(4) 0.098(6) 0.013(4) 0.052(5) 0.018(4)
C12 0.154(7) 0.076(4) 0.139(7) 0.008(5) 0.076(6) 0.037(4)
C13 0.056(3) 0.055(3) 0.079(4) 0.015(3) -0.001(3) 0.009(2)
C14 0.047(3) 0.058(3) 0.088(4) 0.008(3) 0.020(3) 0.004(2)
C15 0.052(3) 0.060(3) 0.076(4) 0.012(3) 0.016(3) 0.002(2)
C16 0.067(4) 0.041(3) 0.130(6) 0.014(3) 0.041(4) 0.006(3)
C17 0.093(5) 0.066(4) 0.156(7) 0.020(5) 0.057(6) 0.021(3)
C18 0.063(4) 0.061(3) 0.138(7) 0.029(4) 0.012(4) 0.015(3)
C19 0.075(4) 0.062(3) 0.118(6) 0.018(3) -0.002(4) 0.012(3)
C20 0.073(4) 0.059(3) 0.075(4) 0.006(3) 0.001(3) 0.012(3)
C21 0.050(3) 0.050(3) 0.072(4) 0.006(2) 0.006(3) -0.002(2)
C22 0.069(4) 0.047(3) 0.101(5) 0.012(3) 0.005(3) -0.005(2)
C23 0.050(3) 0.051(2) 0.061(4) 0.011(2) 0.004(3) 0.006(2)
C24 0.073(4) 0.070(3) 0.072(4) 0.006(3) 0.032(3) 0.013(3)
C25 0.091(5) 0.094(4) 0.087(5) 0.013(4) 0.034(4) 0.020(4)
C26 0.133(6) 0.102(5) 0.067(5) 0.011(4) 0.030(5) 0.038(5)
C27 0.116(6) 0.091(4) 0.066(5) -0.013(3) -0.008(4) 0.015(4)
C28 0.065(4) 0.073(3) 0.077(4) 0.000(3) 0.001(3) -0.001(3)

loop_
_atom_type_symbol
_atom_type_description
_atom_type_scat_dispersion_real
_atom_type_scat_dispersion_imag
_atom_type_scat_source
C C 0.0033 0.0016 'International Tables Vol C Tables 4.2.6.8 and 6.1.1.4'
H H 0.0000 0.0000 'International Tables Vol C Tables 4.2.6.8 and 6.1.1.4'
N N 0.0061 0.0033 'International Tables Vol C Tables 4.2.6.8 and 6.1.1.4'
O O 0.0106 0.0060 'International Tables Vol C Tables 4.2.6.8 and 6.1.1.4'

loop_
_geom_angle_atom_site_label_1
_geom_angle_atom_site_label_2
_geom_angle_atom_site_label_3
_geom_angle
_geom_angle_site_symmetry_1
_geom_angle_site_symmetry_3
_geom_angle_publ_flag
C4 N1 C5 118.9(4) . . ?
C4 N1 H101 120.5 . . ?
C5 N1 H101 120.5 . . ?
C7 N2 C8 127.7(4) . . ?
C7 N2 H100 116.1 . . ?
C8 N2 H100 116.1 . . ?
C5 N3 C14 106.2(4) . . ?
C5 N3 C13 111.5(3) . . ?
C14 N3 C13 113.7(4) . . ?
C22 C1 C2 118.6(5) . . ?
C22 C1 H1 120.7 . . ?
C2 C1 H1 120.7 . . ?
C3 C2 C1 121.9(5) . . ?
C3 C2 H3 119.0 . . ?
C1 C2 H3 119.0 . . ?
C2 C3 C4 119.1(4) . . ?
C2 C3 C13 122.1(5) . . ?
C4 C3 C13 118.8(4) . . ?
C3 C4 N1 121.4(4) . . ?
C3 C4 C21 118.9(4) . . ?
N1 C4 C21 119.7(4) . . ?
N3 C5 N1 112.0(3) . . ?
N3 C5 C23 111.8(4) . . ?
N1 C5 C23 111.2(3) . . ?
N3 C5 C6 99.9(3) . . ?
N1 C5 C6 108.2(4) . . ?
C23 C5 C6 113.2(4) . . ?
C7 C6 C15 115.8(4) . . ?
C7 C6 C5 113.9(4) . . ?
C15 C6 C5 102.9(4) . . ?
C7 C6 H5 108.0 . . ?
C15 C6 H5 108.0 . . ?
C5 C6 H5 108.0 . . ?
O1 C7 N2 121.3(5) . . ?
O1 C7 C6 122.5(4) . . ?
N2 C7 C6 116.2(5) . . ?
C20 C8 C9 120.6(5) . . ?
C20 C8 N2 119.2(4) . . ?
C9 C8 N2 120.2(5) . . ?
C8 C9 C10 123.4(5) . . ?
C8 C9 C16 120.1(6) . . ?
C10 C9 C16 116.5(5) . . ?
C11 C10 C9 120.9(6) . . ?
C11 C10 H7 119.6 . . ?
C9 C10 H7 119.6 . . ?
C10 C11 C12 121.3(7) . . ?
C10 C11 H8 119.4 . . ?
C12 C11 H8 119.4 . . ?
C17 C12 C11 119.2(7) . . ?
C17 C12 H2 120.4 . . ?
C11 C12 H2 120.4 . . ?
N3 C13 C3 113.1(4) . . ?
N3 C13 H25 109.0 . . ?
C3 C13 H25 109.0 . . ?
N3 C13 H24 109.0 . . ?
C3 C13 H24 109.0 . . ?
H25 C13 H24 107.8 . . ?
N3 C14 C15 104.7(4) . . ?
N3 C14 H4 110.8 . . ?
C15 C14 H4 110.8 . . ?
N3 C14 H23 110.8 . . ?
C15 C14 H23 110.8 . . ?
H4 C14 H23 108.9 . . ?
C6 C15 C14 105.1(4) . . ?
C6 C15 H21 110.7 . . ?
C14 C15 H21 110.7 . . ?
C6 C15 H22 110.7 . . ?
C14 C15 H22 110.7 . . ?
H21 C15 H22 108.8 . . ?
C17 C16 C18 121.9(7) . . ?
C17 C16 C9 120.9(7) . . ?
C18 C16 C9 117.2(5) . . ?
C12 C17 C16 121.2(7) . . ?
C12 C17 H6 119.4 . . ?
C16 C17 H6 119.4 . . ?
C19 C18 C16 121.5(6) . . ?
C19 C18 H9 119.3 . . ?
C16 C18 H9 119.3 . . ?
C18 C19 C20 121.5(6) . . ?
C18 C19 H11 119.2 . . ?
C20 C19 H11 119.2 . . ?
C8 C20 C19 119.0(5) . . ?
C8 C20 H10 120.5 . . ?
C19 C20 H10 120.5 . . ?
C22 C21 C4 120.5(5) . . ?
C22 C21 H14 119.7 . . ?
C4 C21 H14 119.7 . . ?
C1 C22 C21 121.0(5) . . ?
C1 C22 H13 119.5 . . ?
C21 C22 H13 119.5 . . ?
C24 C23 C28 117.2(5) . . ?
C24 C23 C5 123.7(4) . . ?
C28 C23 C5 119.0(4) . . ?
C25 C24 C23 121.8(5) . . ?
C25 C24 H20 119.1 . . ?
C23 C24 H20 119.1 . . ?
C24 C25 C26 120.1(6) . . ?
C24 C25 H16 120.0 . . ?
C26 C25 H16 120.0 . . ?
C27 C26 C25 119.6(6) . . ?
C27 C26 H17 120.2 . . ?
C25 C26 H17 120.2 . . ?
C26 C27 C28 120.7(6) . . ?
C26 C27 H19 119.6 . . ?
C28 C27 H19 119.6 . . ?
C27 C28 C23 120.6(5) . . ?
C27 C28 H18 119.7 . . ?
C23 C28 H18 119.7 . . ?

loop_
_geom_bond_atom_site_label_1
_geom_bond_atom_site_label_2
_geom_bond_distance
_geom_bond_site_symmetry_2
_geom_bond_publ_flag
O1 C7 1.225(6) . ?
N1 C4 1.400(6) . ?
N1 C5 1.477(5) . ?
N1 H101 0.8600 . ?
N2 C7 1.352(6) . ?
N2 C8 1.413(6) . ?
N2 H100 0.8600 . ?
N3 C5 1.458(6) . ?
N3 C14 1.460(6) . ?
N3 C13 1.468(6) . ?
C1 C22 1.373(7) . ?
C1 C2 1.388(7) . ?
C1 H1 0.9300 . ?
C2 C3 1.387(7) . ?
C2 H3 0.9300 . ?
C3 C4 1.391(6) . ?
C3 C13 1.520(6) . ?
C4 C21 1.405(6) . ?
C5 C23 1.507(7) . ?
C5 C6 1.552(6) . ?
C6 C7 1.499(7) . ?
C6 C15 1.525(6) . ?
C6 H5 0.9800 . ?
C8 C20 1.373(7) . ?
C8 C9 1.394(7) . ?
C9 C10 1.419(8) . ?
C9 C16 1.425(8) . ?
C10 C11 1.359(7) . ?
C10 H7 0.9300 . ?
C11 C12 1.401(9) . ?
C11 H8 0.9300 . ?
C12 C17 1.354(10) . ?
C12 H2 0.9300 . ?
C13 H25 0.9700 . ?
C13 H24 0.9700 . ?
C14 C15 1.530(6) . ?
C14 H4 0.9700 . ?
C14 H23 0.9700 . ?
C15 H21 0.9700 . ?
C15 H22 0.9700 . ?
C16 C17 1.381(8) . ?
C16 C18 1.412(8) . ?
C17 H6 0.9300 . ?
C18 C19 1.338(8) . ?
C18 H9 0.9300 . ?
C19 C20 1.404(7) . ?
C19 H11 0.9300 . ?
C20 H10 0.9300 . ?
C21 C22 1.376(7) . ?
C21 H14 0.9300 . ?
C22 H13 0.9300 . ?
C23 C24 1.387(7) . ?
C23 C28 1.406(7) . ?
C24 C25 1.369(7) . ?
C24 H20 0.9300 . ?
C25 C26 1.378(8) . ?
C25 H16 0.9300 . ?
C26 C27 1.368(9) . ?
C26 H17 0.9300 . ?
C27 C28 1.376(8) . ?
C27 H19 0.9300 . ?
C28 H18 0.9300 . ?

loop_
_geom_hbond_atom_site_label_D
_geom_hbond_atom_site_label_H
_geom_hbond_atom_site_label_A
_geom_hbond_distance_DH
_geom_hbond_distance_HA
_geom_hbond_distance_DA
_geom_hbond_angle_DHA
_geom_hbond_site_symmetry_A
N1 H101 O1 0.86 2.78 3.118(9) 105.3 2_665
N1 H101 O1 0.86 2.44 3.035(7) 127.1 .
N1 H101 O1 0.86 2.44 3.035(7) 127.1 .
N1 H101 O1 0.86 2.78 3.118(9) 105.3 2_665
N1 H101 O1 0.86 2.44 3.035(7) 127.1 .

loop_
_geom_torsion_atom_site_label_1
_geom_torsion_atom_site_label_2
_geom_torsion_atom_site_label_3
_geom_torsion_atom_site_label_4
_geom_torsion
_geom_torsion_site_symmetry_1
_geom_torsion_site_symmetry_2
_geom_torsion_site_symmetry_3
_geom_torsion_site_symmetry_4
_geom_torsion_publ_flag
C22 C1 C2 C3 0.7(8) . . . . ?
C1 C2 C3 C4 -1.5(7) . . . . ?
C1 C2 C3 C13 -179.5(5) . . . . ?
C2 C3 C4 N1 -177.7(4) . . . . ?
C13 C3 C4 N1 0.4(6) . . . . ?
C2 C3 C4 C21 1.3(7) . . . . ?
C13 C3 C4 C21 179.3(4) . . . . ?
C5 N1 C4 C3 -7.0(6) . . . . ?
C5 N1 C4 C21 174.0(4) . . . . ?
C14 N3 C5 N1 68.2(4) . . . . ?
C13 N3 C5 N1 -56.1(5) . . . . ?
C14 N3 C5 C23 -166.3(3) . . . . ?
C13 N3 C5 C23 69.4(4) . . . . ?
C14 N3 C5 C6 -46.2(4) . . . . ?
C13 N3 C5 C6 -170.5(3) . . . . ?
C4 N1 C5 N3 35.1(5) . . . . ?
C4 N1 C5 C23 -90.8(4) . . . . ?
C4 N1 C5 C6 144.2(3) . . . . ?
N3 C5 C6 C7 166.3(4) . . . . ?
N1 C5 C6 C7 49.1(5) . . . . ?
C23 C5 C6 C7 -74.6(5) . . . . ?
N3 C5 C6 C15 40.2(4) . . . . ?
N1 C5 C6 C15 -77.0(4) . . . . ?
C23 C5 C6 C15 159.3(4) . . . . ?
C8 N2 C7 O1 2.5(7) . . . . ?
C8 N2 C7 C6 -175.6(4) . . . . ?
C15 C6 C7 O1 32.3(6) . . . . ?
C5 C6 C7 O1 -86.8(6) . . . . ?
C15 C6 C7 N2 -149.7(4) . . . . ?
C5 C6 C7 N2 91.3(5) . . . . ?
C7 N2 C8 C20 -36.6(6) . . . . ?
C7 N2 C8 C9 143.4(4) . . . . ?
C20 C8 C9 C10 -179.1(4) . . . . ?
N2 C8 C9 C10 0.9(6) . . . . ?
C20 C8 C9 C16 -0.4(6) . . . . ?
N2 C8 C9 C16 179.6(4) . . . . ?
C8 C9 C10 C11 178.3(4) . . . . ?
C16 C9 C10 C11 -0.5(7) . . . . ?
C9 C10 C11 C12 -1.6(8) . . . . ?
C10 C11 C12 C17 3.9(10) . . . . ?
C5 N3 C13 C3 49.7(5) . . . . ?
C14 N3 C13 C3 -70.4(5) . . . . ?
C2 C3 C13 N3 156.0(4) . . . . ?
C4 C3 C13 N3 -22.0(6) . . . . ?
C5 N3 C14 C15 33.8(4) . . . . ?
C13 N3 C14 C15 156.7(4) . . . . ?
C7 C6 C15 C14 -145.6(4) . . . . ?
C5 C6 C15 C14 -20.7(4) . . . . ?
N3 C14 C15 C6 -6.5(4) . . . . ?
C8 C9 C16 C17 -178.4(4) . . . . ?
C10 C9 C16 C17 0.5(6) . . . . ?
C8 C9 C16 C18 2.5(6) . . . . ?
C10 C9 C16 C18 -178.6(4) . . . . ?
C11 C12 C17 C16 -3.9(10) . . . . ?
C18 C16 C17 C12 -179.2(6) . . . . ?
C9 C16 C17 C12 1.8(8) . . . . ?
C17 C16 C18 C19 177.8(5) . . . . ?
C9 C16 C18 C19 -3.1(7) . . . . ?
C16 C18 C19 C20 1.5(8) . . . . ?
C9 C8 C20 C19 -1.3(7) . . . . ?
N2 C8 C20 C19 178.7(4) . . . . ?
C18 C19 C20 C8 0.8(7) . . . . ?
C3 C4 C21 C22 -0.3(7) . . . . ?
N1 C4 C21 C22 178.7(4) . . . . ?
C2 C1 C22 C21 0.4(8) . . . . ?
C4 C21 C22 C1 -0.6(7) . . . . ?
N3 C5 C23 C24 -133.5(4) . . . . ?
N1 C5 C23 C24 -7.5(5) . . . . ?
C6 C5 C23 C24 114.6(5) . . . . ?
N3 C5 C23 C28 49.7(5) . . . . ?
N1 C5 C23 C28 175.7(4) . . . . ?
C6 C5 C23 C28 -62.2(5) . . . . ?
C28 C23 C24 C25 -1.8(7) . . . . ?
C5 C23 C24 C25 -178.6(4) . . . . ?
C23 C24 C25 C26 2.0(8) . . . . ?
C24 C25 C26 C27 -1.2(9) . . . . ?
C25 C26 C27 C28 0.2(9) . . . . ?
C26 C27 C28 C23 0.0(8) . . . . ?
C24 C23 C28 C27 0.7(7) . . . . ?
C5 C23 C28 C27 177.8(4) . . . . ?
